data_7156456
loop_
_publ_author_name
'Liu, Qiuhua'
'Zhang, Jinjin'
'Tang, Min'
'Yang, Yan'
'Zhang, Jian'
'Zhou, Zaichun'

_publ_section_title
;
 Geometric deconstruction of core and electron activation of a \p-system
 in a series of deformed porphyrins: mimics of heme.
;
_journal_issue 41
_journal_name_full 'Organic &amp; biomolecular chemistry'
_journal_page_first 7725
_journal_page_last 7736
_journal_paper_doi 10.1039/c8ob01959b
_journal_volume 16
_journal_year 2018
_chemical_formula_moiety C64H66N4O4
_chemical_formula_sum 'C64 H66 N4 O4'
_chemical_formula_weight 955.20
_chemical_name_systematic oDL2cTtPP
_chemical_properties_physical Photo-sensitive
_space_group_crystal_system tetragonal
_space_group_IT_number 80
_space_group_name_Hall 'I 4bw'
_space_group_name_H-M_alt 'I 41'
_symmetry_space_group_name_Hall 'I 4bw'
_symmetry_space_group_name_H-M 'I 41'
_atom_sites_solution_hydrogens geom
_audit_creation_method SHELXL-2016/6
_audit_update_record
;
2018-09-20 deposited with the CCDC.
2018-09-27 downloaded from the CCDC.
;
_cell_angle_alpha 90
_cell_angle_beta 90
_cell_angle_gamma 90
_cell_formula_units_Z 4
_cell_length_a 18.3696(16)
_cell_length_b 18.3696(16)
_cell_length_c 21.910(3)
_cell_measurement_reflns_used 6435
_cell_measurement_temperature 296(2)
_cell_measurement_theta_max 50.0
_cell_measurement_theta_min 2.7451
_cell_volume 7393.4(14)
_computing_structure_refinement 'SHELXL-2016/6 (Sheldrick, 2016)'
_diffrn_ambient_temperature 296(2)
_diffrn_measured_fraction_theta_full 1.239
_diffrn_measured_fraction_theta_max 1.168
_diffrn_measurement_device_type BRUKER-CCD
_diffrn_radiation_type MoK\a
_diffrn_radiation_wavelength 0.71073
_diffrn_reflns_av_R_equivalents 0.000
_diffrn_reflns_av_unetI/netI 0.1032
_diffrn_reflns_Laue_measured_fraction_full 1.239
_diffrn_reflns_Laue_measured_fraction_max 1.168
_diffrn_reflns_number 6435
_diffrn_reflns_point_group_measured_fraction_full 1.119
_diffrn_reflns_point_group_measured_fraction_max 1.052
_diffrn_reflns_theta_full 25.002
_diffrn_reflns_theta_max 25.002
_diffrn_reflns_theta_min 1.568
_diffrn_source 'fine-focus sealed tube'
_exptl_absorpt_coefficient_mu 0.053
_exptl_absorpt_correction_T_max 0.9899
_exptl_absorpt_correction_T_min 0.9889
_exptl_absorpt_correction_type multi-scan
_exptl_absorpt_process_details SADABS
_exptl_crystal_colour purple
_exptl_crystal_density_diffrn 0.858
_exptl_crystal_description Bloc
_exptl_crystal_F_000 2040
_exptl_crystal_preparation Luminescent
_exptl_crystal_recrystallization_method 'Re-crystallisation from solvent: Chloroform, methanol'
_exptl_crystal_size_max 0.120
_exptl_crystal_size_mid 0.100
_exptl_crystal_size_min 0.050
_platon_squeeze_details
;
?
;
_refine_diff_density_max 0.351
_refine_diff_density_min -0.358
_refine_diff_density_rms 0.107
_refine_ls_abs_structure_details
;
 Flack x determined using 904 quotients [(I+)-(I-)]/[(I+)+(I-)]
 (Parsons, Flack and Wagner, Acta Cryst. B69 (2013) 249-259).
;
_refine_ls_abs_structure_Flack 2.3(10)
_refine_ls_extinction_method none
_refine_ls_goodness_of_fit_ref 0.897
_refine_ls_hydrogen_treatment constr
_refine_ls_matrix_type full
_refine_ls_number_parameters 373
_refine_ls_number_reflns 6435
_refine_ls_number_restraints 212
_refine_ls_restrained_S_all 0.930
_refine_ls_R_factor_all 0.1849
_refine_ls_R_factor_gt 0.1274
_refine_ls_shift/su_max 0.006
_refine_ls_shift/su_mean 0.001
_refine_ls_structure_factor_coef Fsqd
_refine_ls_weighting_details 'w=1/[\s^2^(Fo^2^)+(0.1975P)^2^] where P=(Fo^2^+2Fc^2^)/3'
_refine_ls_weighting_scheme calc
_refine_ls_wR_factor_gt 0.2902
_refine_ls_wR_factor_ref 0.3176
_reflns_Friedel_coverage 0.751
_reflns_Friedel_fraction_full 0.993
_reflns_Friedel_fraction_max 0.928
_reflns_number_gt 2653
_reflns_number_total 6435
_reflns_threshold_expression 'I > 2\s(I)'
_cod_data_source_file c8ob01959b2.cif
_cod_data_source_block oDL2cTtPP
_cod_depositor_comments
;
The following automatic conversions were performed:

'_exptl_absorpt_correction_type' value 'MULTI-SCAN' changed to
'multi-scan' according to
/home/data/users/saulius/crontab/automatic-downloads/rss-feeds/RSC/lib/dictionaries/cif_core.dic
dictionary named 'cif_core.dic' version 2.4.2 from 2011-04-26.

Automatic conversion script
Id: cif_fix_values 4973 2017-02-22 13:04:09Z antanas 

 Adding full bibliography for 7156452--7156463.cif.
;
_cod_original_cell_volume 7393.5(16)
_cod_database_code 7156456
_shelx_shelxl_version_number 2016/6
_shelx_space_group_comment
;
The symmetry employed for this shelxl refinement is uniquely defined
by the following loop, which should always be used as a source of
symmetry information in preference to the above space-group names.
They are only intended as comments.
;
_shelx_estimated_absorpt_t_min 0.989
_shelx_estimated_absorpt_t_max 0.990

loop_
_space_group_symop_operation_xyz
'x, y, z'
'-x+1/2, -y+1/2, z+1/2'
'-y, x+1/2, z+1/4'
'y+1/2, -x, z+3/4'
'x+1/2, y+1/2, z+1/2'
'-x+1, -y+1, z+1'
'-y+1/2, x+1, z+3/4'
'y+1, -x+1/2, z+5/4'

loop_
_atom_site_label
_atom_site_type_symbol
_atom_site_fract_x
_atom_site_fract_y
_atom_site_fract_z
_atom_site_U_iso_or_equiv
_atom_site_adp_type
_atom_site_occupancy
_atom_site_site_symmetry_order
_atom_site_calc_flag
_atom_site_refinement_flags_posn
_atom_site_refinement_flags_adp
_atom_site_refinement_flags_occupancy
_atom_site_disorder_assembly
_atom_site_disorder_group
N1 N 0.5078(3) 0.1045(3) 0.2182(3) 0.0818(17) Uani 1 1 d . U . . .
N2 N 0.6141(3) -0.0067(4) 0.2049(2) 0.0733(16) Uani 1 1 d . . . . .
H2A H 0.572738 -0.002214 0.222947 0.088 Uiso 1 1 calc R U . . .
O1 O 0.5711(3) -0.2253(4) 0.1158(3) 0.1144(19) Uani 1 1 d . U . . .
O2 O 0.4140(3) -0.2181(3) 0.1108(3) 0.1039(17) Uani 1 1 d . U . . .
C1 C 0.4505(4) 0.1502(5) 0.2258(3) 0.0800(19) Uani 1 1 d . U . . .
C2 C 0.4799(6) 0.2202(5) 0.2469(4) 0.095(2) Uani 1 1 d . . . . .
H2 H 0.453497 0.260546 0.259865 0.114 Uiso 1 1 calc R U . . .
C3 C 0.5537(5) 0.2142(6) 0.2435(4) 0.091(2) Uani 1 1 d . . . . .
H3 H 0.587318 0.249986 0.253841 0.109 Uiso 1 1 calc R U . . .
C4 C 0.5694(4) 0.1455(5) 0.2222(3) 0.0737(19) Uani 1 1 d . . . . .
C5 C 0.6342(5) 0.1217(5) 0.1963(3) 0.086(2) Uani 1 1 d . . . . .
C6 C 0.6576(4) 0.0485(6) 0.1866(3) 0.083(2) Uani 1 1 d . . . . .
C7 C 0.7204(4) 0.0177(6) 0.1619(4) 0.088(2) Uani 1 1 d . . . . .
H7 H 0.759614 0.043400 0.145948 0.106 Uiso 1 1 calc R U . . .
C8 C 0.7153(5) -0.0510(6) 0.1646(4) 0.096(3) Uani 1 1 d . . . . .
H8 H 0.750752 -0.083857 0.151924 0.115 Uiso 1 1 calc R U . . .
C9 C 0.6466(4) -0.0698(5) 0.1900(3) 0.076(2) Uani 1 1 d . . . . .
C10 C 0.6198(4) -0.1403(5) 0.2060(3) 0.080(2) Uani 1 1 d . . . . .
C11 C 0.6590(4) -0.2074(5) 0.1883(4) 0.097(3) Uani 1 1 d . . . . .
C12 C 0.7233(4) -0.2301(5) 0.2189(5) 0.098(3) Uani 1 1 d . . . . .
H12 H 0.743372 -0.200259 0.248803 0.118 Uiso 1 1 calc R U . . .
C13 C 0.7568(5) -0.2954(6) 0.2054(6) 0.123(3) Uani 1 1 d . U . . .
C14 C 0.7268(6) -0.3367(7) 0.1587(5) 0.133(4) Uani 1 1 d . . . . .
H14 H 0.749072 -0.380382 0.148011 0.159 Uiso 1 1 calc R U . . .
C15 C 0.6667(6) -0.3160(6) 0.1282(5) 0.112(3) Uani 1 1 d . . . . .
H15 H 0.649238 -0.344214 0.096108 0.135 Uiso 1 1 calc R U . . .
C16 C 0.6311(4) -0.2532(5) 0.1445(4) 0.090(2) Uani 1 1 d . . . . .
C17 C 0.8283(7) -0.3155(8) 0.2435(7) 0.152(3) Uani 1 1 d . U . . .
C18 C 0.8076(10) -0.3375(10) 0.3082(8) 0.211(6) Uani 1 1 d . U . . .
H18A H 0.775201 -0.378424 0.306792 0.316 Uiso 1 1 calc R U . . .
H18B H 0.850720 -0.350450 0.330467 0.316 Uiso 1 1 calc R U . . .
H18C H 0.783913 -0.297423 0.328099 0.316 Uiso 1 1 calc R U . . .
C19 C 0.8656(8) -0.3796(10) 0.2141(10) 0.233(7) Uani 1 1 d . U . . .
H19A H 0.831019 -0.418135 0.208182 0.350 Uiso 1 1 calc R U . . .
H19B H 0.885220 -0.365141 0.175314 0.350 Uiso 1 1 calc R U . . .
H19C H 0.904291 -0.396307 0.239974 0.350 Uiso 1 1 calc R U . . .
C20 C 0.8766(7) -0.2540(10) 0.2543(8) 0.190(5) Uani 1 1 d . U . . .
H20A H 0.849756 -0.215114 0.273081 0.286 Uiso 1 1 calc R U . . .
H20B H 0.915528 -0.268690 0.280880 0.286 Uiso 1 1 calc R U . . .
H20C H 0.896457 -0.237525 0.216220 0.286 Uiso 1 1 calc R U . . .
C21 C 0.5233(14) -0.296(2) 0.1062(19) 0.109(5) Uani 0.38(3) 1 d . U P A 1
H21A H 0.508316 -0.318006 0.144456 0.130 Uiso 0.38(3) 1 calc R U P A 1
H21B H 0.547275 -0.331972 0.080736 0.130 Uiso 0.38(3) 1 calc R U P A 1
C21A C 0.5225(8) -0.2600(14) 0.0740(11) 0.107(4) Uani 0.62(3) 1 d . U P A 2
H21C H 0.514968 -0.227252 0.039827 0.129 Uiso 0.62(3) 1 calc R U P A 2
H21D H 0.546492 -0.303088 0.058233 0.129 Uiso 0.62(3) 1 calc R U P A 2
C22 C 0.4539(17) -0.254(2) 0.0699(18) 0.107(5) Uani 0.38(3) 1 d . U P A 1
H22A H 0.472953 -0.220222 0.039814 0.128 Uiso 0.38(3) 1 calc R U P A 1
H22B H 0.424033 -0.289619 0.048963 0.128 Uiso 0.38(3) 1 calc R U P A 1
C22A C 0.4531(10) -0.2811(12) 0.0963(12) 0.107(4) Uani 0.62(3) 1 d . U P A 2
H22C H 0.427355 -0.308925 0.065549 0.129 Uiso 0.62(3) 1 calc R U P A 2
H22D H 0.458697 -0.311295 0.132347 0.129 Uiso 0.62(3) 1 calc R U P A 2
C23 C 0.3402(4) -0.2319(5) 0.1349(4) 0.097(2) Uani 1 1 d . U . . .
C24 C 0.3153(4) -0.1845(5) 0.1749(4) 0.093(2) Uani 1 1 d . U . . .
C25 C 0.2441(5) -0.1912(6) 0.1962(5) 0.114(3) Uani 1 1 d . U . . .
H25 H 0.227602 -0.157190 0.224362 0.137 Uiso 1 1 calc R U . . .
C26 C 0.1980(5) -0.2437(7) 0.1786(6) 0.139(3) Uani 1 1 d D U . . .
C27 C 0.2288(6) -0.2936(6) 0.1353(6) 0.135(3) Uani 1 1 d . U . . .
H27 H 0.199417 -0.330320 0.119545 0.162 Uiso 1 1 calc R U . . .
C28 C 0.3003(5) -0.2895(6) 0.1159(5) 0.122(3) Uani 1 1 d . U . . .
H28 H 0.320209 -0.324980 0.090708 0.147 Uiso 1 1 calc R U . . .
C29 C 0.1206(5) -0.2519(8) 0.1987(6) 0.172(4) Uani 1 1 d D U . . .
C30 C 0.0731(9) -0.2422(15) 0.1420(8) 0.175(7) Uani 0.625(16) 1 d D U P B 1
H30A H 0.022804 -0.247107 0.153117 0.262 Uiso 0.625(16) 1 calc R U P B 1
H30B H 0.081267 -0.194771 0.124983 0.262 Uiso 0.625(16) 1 calc R U P B 1
H30C H 0.085486 -0.278678 0.112412 0.262 Uiso 0.625(16) 1 calc R U P B 1
C31 C 0.0986(9) -0.1947(13) 0.2458(11) 0.189(7) Uani 0.625(16) 1 d D U P B 1
H31A H 0.048681 -0.202068 0.257298 0.283 Uiso 0.625(16) 1 calc R U P B 1
H31B H 0.129077 -0.198997 0.281159 0.283 Uiso 0.625(16) 1 calc R U P B 1
H31C H 0.104050 -0.146990 0.228454 0.283 Uiso 0.625(16) 1 calc R U P B 1
C32 C 0.1177(12) -0.3319(10) 0.2195(16) 0.227(9) Uani 0.625(16) 1 d D U P B 1
H32A H 0.069537 -0.343211 0.233642 0.341 Uiso 0.625(16) 1 calc R U P B 1
H32B H 0.129887 -0.363080 0.185875 0.341 Uiso 0.625(16) 1 calc R U P B 1
H32C H 0.151906 -0.339371 0.252082 0.341 Uiso 0.625(16) 1 calc R U P B 1
C30A C 0.0719(19) -0.1850(15) 0.190(2) 0.216(10) Uani 0.375(16) 1 d D U P B 2
H30D H 0.023674 -0.195745 0.204371 0.325 Uiso 0.375(16) 1 calc R U P B 2
H30E H 0.091424 -0.144882 0.213004 0.325 Uiso 0.375(16) 1 calc R U P B 2
H30F H 0.070114 -0.172310 0.147649 0.325 Uiso 0.375(16) 1 calc R U P B 2
C31A C 0.138(2) -0.265(2) 0.2653(9) 0.192(10) Uani 0.375(16) 1 d D U P B 2
H31D H 0.094034 -0.272089 0.287766 0.289 Uiso 0.375(16) 1 calc R U P B 2
H31E H 0.168245 -0.307728 0.268913 0.289 Uiso 0.375(16) 1 calc R U P B 2
H31F H 0.163989 -0.223803 0.281389 0.289 Uiso 0.375(16) 1 calc R U P B 2
C32A C 0.090(2) -0.3214(17) 0.1688(18) 0.202(10) Uani 0.375(16) 1 d D U P B 2
H32D H 0.040351 -0.328082 0.180944 0.304 Uiso 0.375(16) 1 calc R U P B 2
H32E H 0.092631 -0.316849 0.125183 0.304 Uiso 0.375(16) 1 calc R U P B 2
H32F H 0.118362 -0.362677 0.181553 0.304 Uiso 0.375(16) 1 calc R U P B 2

loop_
_atom_site_aniso_label
_atom_site_aniso_U_11
_atom_site_aniso_U_22
_atom_site_aniso_U_33
_atom_site_aniso_U_23
_atom_site_aniso_U_13
_atom_site_aniso_U_12
N1 0.074(4) 0.090(4) 0.081(4) 0.012(3) 0.005(3) 0.004(3)
N2 0.072(4) 0.097(4) 0.051(3) 0.001(3) -0.003(3) 0.008(4)
O1 0.098(4) 0.162(5) 0.083(4) -0.047(4) -0.005(3) -0.001(4)
O2 0.104(4) 0.118(4) 0.089(4) -0.022(3) 0.012(3) -0.011(3)
C1 0.071(5) 0.105(6) 0.064(4) 0.028(4) 0.007(4) -0.013(4)
C2 0.122(8) 0.080(6) 0.082(5) 0.008(4) 0.002(5) 0.000(5)
C3 0.072(6) 0.128(8) 0.073(5) 0.021(5) -0.003(4) -0.019(5)
C4 0.087(6) 0.078(5) 0.056(4) 0.022(4) 0.011(4) -0.015(5)
C5 0.098(6) 0.096(6) 0.063(5) 0.009(4) 0.017(4) -0.019(5)
C6 0.060(5) 0.135(8) 0.054(4) 0.006(5) -0.005(4) -0.028(5)
C7 0.064(5) 0.120(8) 0.080(5) 0.004(5) 0.015(4) -0.001(5)
C8 0.084(6) 0.115(8) 0.089(6) -0.023(5) 0.028(4) -0.016(5)
C9 0.070(5) 0.097(6) 0.061(5) -0.015(4) 0.005(4) -0.001(4)
C10 0.075(5) 0.108(6) 0.058(4) -0.030(4) -0.011(4) 0.002(4)
C11 0.071(5) 0.129(7) 0.091(6) -0.024(5) 0.003(5) 0.000(5)
C12 0.066(5) 0.117(7) 0.112(6) -0.008(5) -0.010(5) 0.007(5)
C13 0.096(6) 0.144(7) 0.130(7) -0.020(6) 0.016(5) 0.031(5)
C14 0.100(8) 0.189(11) 0.109(7) -0.052(8) -0.001(6) 0.016(7)
C15 0.089(6) 0.121(8) 0.127(8) -0.035(6) 0.010(6) -0.013(6)
C16 0.070(5) 0.115(7) 0.085(6) -0.025(5) -0.013(4) -0.015(5)
C17 0.123(7) 0.178(8) 0.155(7) -0.027(7) -0.014(6) 0.065(6)
C18 0.234(14) 0.221(13) 0.178(10) 0.021(10) -0.038(9) 0.062(10)
C19 0.186(11) 0.257(12) 0.258(14) -0.078(12) -0.074(11) 0.140(10)
C20 0.126(9) 0.249(12) 0.197(12) -0.028(10) -0.044(8) 0.031(8)
C21 0.088(8) 0.152(10) 0.086(10) -0.051(9) -0.001(8) -0.005(7)
C21A 0.085(7) 0.147(9) 0.089(8) -0.048(7) -0.008(6) -0.003(7)
C22 0.095(8) 0.139(10) 0.086(10) -0.031(8) 0.006(8) -0.009(8)
C22A 0.095(7) 0.131(8) 0.096(8) -0.042(7) 0.004(7) 0.000(6)
C23 0.084(5) 0.108(5) 0.100(5) -0.021(4) 0.006(4) -0.024(4)
C24 0.066(4) 0.115(6) 0.100(5) -0.007(4) -0.005(4) -0.014(4)
C25 0.085(5) 0.137(6) 0.119(6) -0.016(5) 0.013(4) -0.017(4)
C26 0.089(4) 0.175(7) 0.152(7) -0.019(5) 0.005(5) -0.048(5)
C27 0.109(5) 0.135(6) 0.161(7) -0.012(5) 0.008(5) -0.046(5)
C28 0.104(5) 0.124(6) 0.138(6) -0.043(5) 0.010(5) -0.020(5)
C29 0.088(5) 0.224(9) 0.203(9) -0.016(7) -0.006(6) -0.059(6)
C30 0.079(8) 0.246(19) 0.200(14) -0.018(13) 0.001(9) -0.007(12)
C31 0.059(9) 0.327(18) 0.181(15) -0.026(14) 0.012(9) -0.044(11)
C32 0.114(13) 0.275(13) 0.29(2) 0.078(14) -0.002(15) -0.059(13)
C30A 0.116(15) 0.285(18) 0.25(2) -0.01(2) -0.011(19) -0.010(14)
C31A 0.17(2) 0.22(2) 0.181(12) 0.002(16) 0.041(12) -0.047(18)
C32A 0.128(18) 0.262(18) 0.22(2) -0.025(19) 0.018(18) -0.104(15)

loop_
_atom_type_symbol
_atom_type_description
_atom_type_scat_dispersion_real
_atom_type_scat_dispersion_imag
_atom_type_scat_source
C C 0.0033 0.0016 'International Tables Vol C Tables 4.2.6.8 and 6.1.1.4'
H H 0.0000 0.0000 'International Tables Vol C Tables 4.2.6.8 and 6.1.1.4'
N N 0.0061 0.0033 'International Tables Vol C Tables 4.2.6.8 and 6.1.1.4'
O O 0.0106 0.0060 'International Tables Vol C Tables 4.2.6.8 and 6.1.1.4'

loop_
_geom_angle_atom_site_label_1
_geom_angle_atom_site_label_2
_geom_angle_atom_site_label_3
_geom_angle
_geom_angle_site_symmetry_1
_geom_angle_site_symmetry_3
C1 N1 C4 107.0(6) . .
C9 N2 C6 108.2(7) . .
C16 O1 C21A 129.1(11) . .
C16 O1 C21 101.6(16) . .
C22 O2 C23 131.4(16) . .
C22A O2 C23 114.3(11) . .
N1 C1 C10 127.4(8) . 6_544
N1 C1 C2 107.2(7) . .
C10 C1 C2 124.1(8) 6_544 .
C3 C2 C1 106.1(8) . .
C2 C3 C4 107.6(8) . .
N1 C4 C3 110.8(7) . .
N1 C4 C5 120.7(8) . .
C3 C4 C5 127.4(7) . .
C4 C5 C6 128.1(7) . .
C4 C5 C24 113.6(7) . 6_544
C6 C5 C24 118.3(7) . 6_544
N2 C6 C7 107.4(8) . .
N2 C6 C5 118.9(7) . .
C7 C6 C5 133.7(8) . .
C8 C7 C6 109.1(8) . .
C7 C8 C9 109.0(8) . .
N2 C9 C8 106.3(8) . .
N2 C9 C10 124.7(7) . .
C8 C9 C10 128.4(8) . .
C1 C10 C9 121.4(7) 6_544 .
C1 C10 C11 115.5(8) 6_544 .
C9 C10 C11 121.6(7) . .
C16 C11 C12 117.3(8) . .
C16 C11 C10 120.8(8) . .
C12 C11 C10 121.8(8) . .
C13 C12 C11 121.7(9) . .
C12 C13 C14 117.1(10) . .
C12 C13 C17 117.1(10) . .
C14 C13 C17 125.8(10) . .
C15 C14 C13 122.5(11) . .
C14 C15 C16 119.9(9) . .
O1 C16 C15 125.3(8) . .
O1 C16 C11 113.0(8) . .
C15 C16 C11 121.3(8) . .
C20 C17 C19 113.5(13) . .
C20 C17 C18 101.9(13) . .
C19 C17 C18 107.8(14) . .
C20 C17 C13 114.0(11) . .
C19 C17 C13 109.3(11) . .
C18 C17 C13 110.0(11) . .
O1 C21 C22 96(3) . .
C22A C21A O1 117.5(19) . .
O2 C22 C21 109(3) . .
O2 C22A C21A 108(2) . .
C24 C23 C28 122.2(8) . .
C24 C23 O2 116.3(7) . .
C28 C23 O2 121.5(8) . .
C23 C24 C25 119.4(8) . .
C23 C24 C5 118.9(7) . 6_544
C25 C24 C5 121.7(8) . 6_544
C26 C25 C24 124.1(10) . .
C25 C26 C27 113.6(9) . .
C25 C26 C29 126.0(11) . .
C27 C26 C29 120.4(10) . .
C28 C27 C26 122.8(9) . .
C23 C28 C27 117.7(9) . .
C26 C29 C31A 95.5(16) . .
C26 C29 C31 112.5(10) . .
C26 C29 C30 106.9(11) . .
C31 C29 C30 108.5(11) . .
C26 C29 C30A 116.0(19) . .
C31A C29 C30A 111.9(16) . .
C26 C29 C32 102.5(12) . .
C31 C29 C32 116.6(13) . .
C30 C29 C32 109.4(12) . .
C26 C29 C32A 107.6(15) . .
C31A C29 C32A 110.8(15) . .
C30A C29 C32A 113.6(15) . .

loop_
_geom_bond_atom_site_label_1
_geom_bond_atom_site_label_2
_geom_bond_distance
_geom_bond_site_symmetry_2
N1 C1 1.357(9) .
N1 C4 1.364(9) .
N2 C9 1.344(9) .
N2 C6 1.353(9) .
O1 C16 1.369(10) .
O1 C21A 1.429(16) .
O1 C21 1.58(3) .
O2 C22 1.33(3) .
O2 C22A 1.399(19) .
O2 C23 1.476(10) .
C1 C10 1.374(10) 6_544
C1 C2 1.470(11) .
C2 C3 1.361(11) .
C3 C4 1.376(11) .
C4 C5 1.389(11) .
C5 C6 1.426(12) .
C5 C24 1.554(11) 6_544
C6 C7 1.394(11) .
C7 C8 1.267(11) .
C8 C9 1.422(11) .
C9 C10 1.430(11) .
C10 C11 1.478(11) .
C11 C16 1.376(11) .
C11 C12 1.422(12) .
C12 C13 1.380(12) .
C13 C14 1.390(15) .
C13 C17 1.599(17) .
C14 C15 1.345(14) .
C15 C16 1.373(12) .
C17 C20 1.457(19) .
C17 C19 1.507(17) .
C17 C18 1.52(2) .
C21 C22 1.69(7) .
C21A C22A 1.42(3) .
C23 C24 1.318(11) .
C23 C28 1.352(12) .
C24 C25 1.393(11) .
C25 C26 1.340(13) .
C26 C27 1.435(15) .
C26 C29 1.497(10) .
C27 C28 1.381(14) .
C29 C31A 1.514(12) .
C29 C31 1.527(11) .
C29 C30 1.528(11) .
C29 C30A 1.532(12) .
C29 C32 1.540(11) .
C29 C32A 1.541(12) .

loop_
_platon_squeeze_void_nr
_platon_squeeze_void_average_x
_platon_squeeze_void_average_y
_platon_squeeze_void_average_z
_platon_squeeze_void_volume
_platon_squeeze_void_count_electrons
_platon_squeeze_void_content
1 -0.049 0.046 -0.058 3321 903 ' '
